data_4348534
loop_
_publ_author_name
'Rampazzi, Vincent'
'Roger, Julien'
'Amardeil, R\'egine'
'Penouilh, Marie-Jos\'e'
'Richard, Philippe'
'Fleurat-Lessard, Paul'
'Hierso, Jean-Cyrille'

_publ_section_title
;
 Gold(I) Complexes of Ferrocenyl Polyphosphines: Aurophilic Gold Chloride
 Formation and Phosphine-Concerted Shuttling of a Dinuclear
 [ClAu&#x00B7;&#x00B7;&#x00B7;AuCl] Fragment.
;
_journal_issue 21
_journal_name_full 'Inorganic chemistry'
_journal_page_first 10907
_journal_page_last 10921
_journal_paper_doi 10.1021/acs.inorgchem.6b01318
_journal_volume 55
_journal_year 2016
_chemical_formula_moiety 'C66 H62 Au2.11 Cl2.11 Fe P4, 3(C H2 Cl2)'
_chemical_formula_sum 'C69 H68 Au2.11 Cl8.11 Fe P4'
_chemical_formula_weight 1779.48
_space_group_crystal_system monoclinic
_space_group_IT_number 14
_space_group_name_Hall '-P 2yn'
_space_group_name_H-M_alt 'P 1 21/n 1'
_atom_sites_solution_hydrogens geom
_audit_creation_date 2015-11-19
_audit_creation_method
;
Olex2 1.2
(compiled 2015.09.30 svn.r3233 for OlexSys, GUI svn.r5103)
;
_cell_angle_alpha 90
_cell_angle_beta 92.8820(10)
_cell_angle_gamma 90
_cell_formula_units_Z 4
_cell_length_a 13.2298(2)
_cell_length_b 22.4425(4)
_cell_length_c 23.1174(4)
_cell_measurement_reflns_used 15183
_cell_measurement_temperature 115
_cell_measurement_theta_max 27.485
_cell_measurement_theta_min 0.998
_cell_volume 6855.1(2)
_computing_molecular_graphics 'Olex2 (Dolomanov et al., 2009)'
_computing_publication_material 'Olex2 (Dolomanov et al., 2009)'
_computing_structure_refinement 'XL (Sheldrick, 2008)'
_computing_structure_solution 'ShelXT (Sheldrick, 2015)'
_diffrn_ambient_temperature 115
_diffrn_detector 'CCD Plate'
_diffrn_detector_area_resol_mean '512 x 512'
_diffrn_detector_type APEX2
_diffrn_measured_fraction_theta_full 0.997
_diffrn_measured_fraction_theta_max 0.990
_diffrn_measurement_device '\k-geometry diffractometer'
_diffrn_measurement_device_type 'Bruker APEX-II CCD'
_diffrn_measurement_method '\f and \w scans''
_diffrn_radiation_collimation '0.6 mm'
_diffrn_radiation_monochromator graphite
_diffrn_radiation_probe x-ray
_diffrn_radiation_type MoK\a
_diffrn_radiation_wavelength 0.71073
_diffrn_reflns_av_R_equivalents 0.0572
_diffrn_reflns_av_unetI/netI 0.0412
_diffrn_reflns_Laue_measured_fraction_full 0.997
_diffrn_reflns_Laue_measured_fraction_max 0.990
_diffrn_reflns_limit_h_max 17
_diffrn_reflns_limit_h_min -17
_diffrn_reflns_limit_k_max 29
_diffrn_reflns_limit_k_min -29
_diffrn_reflns_limit_l_max 29
_diffrn_reflns_limit_l_min -30
_diffrn_reflns_number 70945
_diffrn_reflns_point_group_measured_fraction_full 0.997
_diffrn_reflns_point_group_measured_fraction_max 0.990
_diffrn_reflns_theta_full 25.242
_diffrn_reflns_theta_max 27.507
_diffrn_reflns_theta_min 2.566
_diffrn_source 'X-ray tube'
_diffrn_source_target Mo
_diffrn_source_type 'Siemens KFF Mo 2K-180'
_exptl_absorpt_coefficient_mu 5.157
_exptl_absorpt_correction_T_max 0.5477
_exptl_absorpt_correction_T_min 0.3731
_exptl_absorpt_correction_type multi-scan
_exptl_absorpt_process_details 'c.f. r.h. blessing, acta cryst. (1995), a51, 33-38'
_exptl_crystal_colour orange
_exptl_crystal_colour_primary orange
_exptl_crystal_density_diffrn 1.724
_exptl_crystal_description plate
_exptl_crystal_F_000 3489
_exptl_crystal_size_max 0.2
_exptl_crystal_size_mid 0.12
_exptl_crystal_size_min 0.08
_refine_diff_density_max 1.299
_refine_diff_density_min -1.167
_refine_diff_density_rms 0.133
_refine_ls_extinction_method none
_refine_ls_goodness_of_fit_ref 1.164
_refine_ls_hydrogen_treatment constr
_refine_ls_matrix_type full
_refine_ls_number_parameters 822
_refine_ls_number_reflns 15597
_refine_ls_number_restraints 0
_refine_ls_restrained_S_all 1.164
_refine_ls_R_factor_all 0.0575
_refine_ls_R_factor_gt 0.0423
_refine_ls_shift/su_max 0.002
_refine_ls_shift/su_mean 0.000
_refine_ls_structure_factor_coef Fsqd
_refine_ls_weighting_details 'w=1/[\s^2^(Fo^2^)+32.0370P] where P=(Fo^2^+2Fc^2^)/3'
_refine_ls_weighting_scheme calc
_refine_ls_wR_factor_gt 0.0711
_refine_ls_wR_factor_ref 0.0765
_reflns_Friedel_coverage 0.000
_reflns_number_gt 13156
_reflns_number_total 15597
_reflns_threshold_expression 'I > 2\s(I)'
_cod_data_source_file ic6b01318_si_003.cif
_cod_data_source_block 14
_cod_database_code 4348534
_shelx_space_group_comment
;
The symmetry employed for this shelxl refinement is uniquely defined
by the following loop, which should always be used as a source of
symmetry information in preference to the above space-group names.
They are only intended as comments.
;
_olex2_refinement_description
;
1. Fixed Uiso
 At 1.2 times of:
  All C(H) groups, All C(H,H) groups, All C(H,H,H,H) groups
 At 1.5 times of:
  All C(H,H,H) groups
2. Rigid body (RIGU) restrains
 Cl8A, Cl9A
 with sigma for 1-2 distances of 0.004 and sigma for 1-3 distances of 0.004
3. Others
 Sof(C67B)=Sof(H67A)=Sof(H67B)=Sof(Cl4B)=Sof(Cl5B)=1-FVAR(1)
 Sof(C67)=Sof(H67C)=Sof(H67D)=Sof(Cl4)=Sof(Cl5)=FVAR(1)
 Sof(H68C)=Sof(H68D)=Sof(Cl6B)=1-FVAR(2)
 Sof(H68A)=Sof(H68B)=Sof(Cl7)=FVAR(2)
 Sof(Au3)=Sof(Cl3)=Sof(H69C)=Sof(H69D)=Sof(Cl9A)=Sof(Cl8A)=1-FVAR(3)
 Sof(H69A)=Sof(H69B)=Sof(Cl8)=Sof(Cl9)=FVAR(3)
4.a Secondary CH2 refined with riding coordinates:
 C69(H69A,H69B), C69(H69C,H69D), C68(H68A,H68B), C68(H68C,H68D), C67B(H67A,
 H67B), C67(H67C,H67D)
4.b Me refined with riding coordinates:
 C7(H7A,H7B,H7C), C8(H8A,H8B,H8C), C9(H9A,H9B,H9C), C40(H40A,H40B,H40C),
 C41(H41A,H41B,H41C), C42(H42A,H42B,H42C)
4.c Aromatic/amide H refined with riding coordinates:
 C2(H2), C5(H5), C11(H11), C12(H12), C13(H13), C14(H14), C15(H15), C17(H17),
 C18(H18), C19(H19), C20(H20), C21(H21), C23(H23), C24(H24), C25(H25), C26(H26),
  C27(H27), C29(H29), C30(H30), C31(H31), C32(H32), C33(H33), C35(H35),
 C38(H38), C44(H44), C45(H45), C46(H46), C47(H47), C48(H48), C50(H50), C51(H51),
  C52(H52), C53(H53), C54(H54), C56(H56), C57(H57), C58(H58), C59(H59),
 C60(H60), C62(H62), C63(H63), C64(H64), C65(H65), C66(H66)
;
_shelx_shelxl_version_number 2014/7
_olex2_submission_special_instructions 'No special instructions were received'

loop_
_space_group_symop_operation_xyz
'x, y, z'
'-x+1/2, y+1/2, -z+1/2'
'-x, -y, -z'
'x-1/2, -y-1/2, z-1/2'

loop_
_atom_site_label
_atom_site_type_symbol
_atom_site_fract_x
_atom_site_fract_y
_atom_site_fract_z
_atom_site_U_iso_or_equiv
_atom_site_adp_type
_atom_site_occupancy
_atom_site_site_symmetry_order
_atom_site_calc_flag
_atom_site_refinement_flags_posn
_atom_site_refinement_flags_adp
_atom_site_refinement_flags_occupancy
_atom_site_disorder_assembly
_atom_site_disorder_group
Au1 Au 0.76911(2) 0.40678(2) 0.40045(2) 0.02169(5) Uani 1 1 d . . . . .
Au2 Au 0.87508(2) 0.31318(2) 0.32247(2) 0.02322(5) Uani 1 1 d . . . . .
Au3 Au 0.96229(14) 0.17517(9) 0.28235(8) 0.0316(7) Uani 0.1087(10) 1 d . . P A 5
C1 C 0.6470(3) 0.1724(2) 0.4652(2) 0.0240(11) Uani 1 1 d . . . . .
C2 C 0.6575(3) 0.2288(2) 0.4926(2) 0.0234(10) Uani 1 1 d . . . . .
H2 H 0.6483 0.2363 0.5325 0.028 Uiso 1 1 calc R . . . .
C3 C 0.6841(3) 0.2730(2) 0.4511(2) 0.0197(10) Uani 1 1 d . . . . .
C4 C 0.6885(3) 0.2428(2) 0.3958(2) 0.0216(10) Uani 1 1 d . . . . .
C5 C 0.6701(3) 0.1810(2) 0.4063(2) 0.0229(10) Uani 1 1 d . . . . .
H5 H 0.6730 0.1503 0.3781 0.027 Uiso 1 1 calc R . . . .
C6 C 0.5987(4) 0.1161(2) 0.4888(2) 0.0293(12) Uani 1 1 d . . . . .
C7 C 0.5850(4) 0.1199(3) 0.5537(3) 0.0399(14) Uani 1 1 d . . . . .
H7A H 0.5470 0.1561 0.5623 0.060 Uiso 1 1 calc R . . . .
H7B H 0.5476 0.0849 0.5663 0.060 Uiso 1 1 calc R . . . .
H7C H 0.6515 0.1212 0.5744 0.060 Uiso 1 1 calc R . . . .
C8 C 0.4931(4) 0.1130(3) 0.4580(3) 0.0416(15) Uani 1 1 d . . . . .
H8A H 0.5000 0.1105 0.4161 0.062 Uiso 1 1 calc R . . . .
H8B H 0.4574 0.0776 0.4713 0.062 Uiso 1 1 calc R . . . .
H8C H 0.4547 0.1488 0.4671 0.062 Uiso 1 1 calc R . . . .
C9 C 0.6577(4) 0.0601(3) 0.4741(3) 0.0391(14) Uani 1 1 d . . . . .
H9A H 0.6658 0.0584 0.4322 0.059 Uiso 1 1 calc R . . . .
H9B H 0.7246 0.0612 0.4944 0.059 Uiso 1 1 calc R . . . .
H9C H 0.6207 0.0248 0.4863 0.059 Uiso 1 1 calc R . . . .
C10 C 0.5511(4) 0.3730(2) 0.4582(2) 0.0240(11) Uani 1 1 d . . . . .
C11 C 0.5271(4) 0.4320(3) 0.4474(3) 0.0361(14) Uani 1 1 d . . . . .
H11 H 0.5794 0.4608 0.4451 0.043 Uiso 1 1 calc R . . . .
C12 C 0.4262(5) 0.4493(3) 0.4399(3) 0.0444(17) Uani 1 1 d . . . . .
H12 H 0.4099 0.4899 0.4327 0.053 Uiso 1 1 calc R . . . .
C13 C 0.3503(4) 0.4080(3) 0.4430(2) 0.0426(16) Uani 1 1 d . . . . .
H13 H 0.2817 0.4199 0.4370 0.051 Uiso 1 1 calc R . . . .
C14 C 0.3734(4) 0.3494(3) 0.4548(3) 0.0400(15) Uani 1 1 d . . . . .
H14 H 0.3204 0.3211 0.4577 0.048 Uiso 1 1 calc R . . . .
C15 C 0.4736(4) 0.3311(3) 0.4627(2) 0.0299(12) Uani 1 1 d . . . . .
H15 H 0.4892 0.2906 0.4711 0.036 Uiso 1 1 calc R . . . .
C16 C 0.7276(4) 0.3640(2) 0.5375(2) 0.0239(11) Uani 1 1 d . . . . .
C17 C 0.6626(4) 0.3564(3) 0.5825(2) 0.0314(12) Uani 1 1 d . . . . .
H17 H 0.5942 0.3451 0.5743 0.038 Uiso 1 1 calc R . . . .
C18 C 0.6984(5) 0.3654(3) 0.6393(3) 0.0424(15) Uani 1 1 d . . . . .
H18 H 0.6544 0.3597 0.6700 0.051 Uiso 1 1 calc R . . . .
C19 C 0.7976(5) 0.3828(3) 0.6516(3) 0.0453(16) Uani 1 1 d . . . . .
H19 H 0.8216 0.3887 0.6906 0.054 Uiso 1 1 calc R . . . .
C20 C 0.8612(4) 0.3914(3) 0.6070(3) 0.0388(14) Uani 1 1 d . . . . .
H20 H 0.9292 0.4036 0.6155 0.047 Uiso 1 1 calc R . . . .
C21 C 0.8272(4) 0.3826(2) 0.5500(2) 0.0286(12) Uani 1 1 d . . . . .
H21 H 0.8714 0.3892 0.5194 0.034 Uiso 1 1 calc R . . . .
C22 C 0.6074(4) 0.3281(2) 0.3083(2) 0.0239(11) Uani 1 1 d . . . . .
C23 C 0.6297(4) 0.3769(3) 0.2740(2) 0.0281(12) Uani 1 1 d . . . . .
H23 H 0.6975 0.3837 0.2641 0.034 Uiso 1 1 calc R . . . .
C24 C 0.5541(4) 0.4157(3) 0.2542(2) 0.0358(14) Uani 1 1 d . . . . .
H24 H 0.5693 0.4481 0.2297 0.043 Uiso 1 1 calc R . . . .
C25 C 0.4555(4) 0.4064(3) 0.2707(2) 0.0389(15) Uani 1 1 d . . . . .
H25 H 0.4035 0.4334 0.2582 0.047 Uiso 1 1 calc R . . . .
C26 C 0.4326(4) 0.3585(3) 0.3049(2) 0.0341(13) Uani 1 1 d . . . . .
H26 H 0.3651 0.3523 0.3157 0.041 Uiso 1 1 calc R . . . .
C27 C 0.5081(4) 0.3196(3) 0.3236(2) 0.0299(12) Uani 1 1 d . . . . .
H27 H 0.4921 0.2866 0.3472 0.036 Uiso 1 1 calc R . . . .
C28 C 0.6797(4) 0.2162(2) 0.2743(2) 0.0277(11) Uani 1 1 d . . . . .
C29 C 0.5888(4) 0.1850(3) 0.2753(3) 0.0389(14) Uani 1 1 d . . . . .
H29 H 0.5424 0.1934 0.3043 0.047 Uiso 1 1 calc R . . . .
C30 C 0.5661(5) 0.1418(3) 0.2340(3) 0.0481(17) Uani 1 1 d . . . . .
H30 H 0.5046 0.1201 0.2351 0.058 Uiso 1 1 calc R . . . .
C31 C 0.6314(6) 0.1302(3) 0.1916(3) 0.0495(17) Uani 1 1 d . . . . .
H31 H 0.6153 0.1005 0.1633 0.059 Uiso 1 1 calc R . . . .
C32 C 0.7203(5) 0.1614(3) 0.1898(3) 0.0484(17) Uani 1 1 d . . . . .
H32 H 0.7651 0.1539 0.1597 0.058 Uiso 1 1 calc R . . . .
C33 C 0.7452(5) 0.2041(3) 0.2316(2) 0.0373(14) Uani 1 1 d . . . . .
H33 H 0.8077 0.2249 0.2307 0.045 Uiso 1 1 calc R . . . .
C34 C 0.8978(3) 0.1865(2) 0.5285(2) 0.0199(10) Uani 1 1 d . . . . .
C35 C 0.9236(3) 0.2414(2) 0.5022(2) 0.0196(10) Uani 1 1 d . . . . .
H35 H 0.9270 0.2789 0.5212 0.023 Uiso 1 1 calc R . . . .
C36 C 0.9439(3) 0.2311(2) 0.4425(2) 0.0197(10) Uani 1 1 d . . . . .
C37 C 0.9246(3) 0.1692(2) 0.4309(2) 0.0195(10) Uani 1 1 d . . . . .
C38 C 0.8965(3) 0.1429(2) 0.4846(2) 0.0208(10) Uani 1 1 d . . . . .
H38 H 0.8796 0.1021 0.4896 0.025 Uiso 1 1 calc R . . . .
C39 C 0.8965(4) 0.1772(2) 0.5935(2) 0.0263(11) Uani 1 1 d . . . . .
C40 C 1.0035(4) 0.1939(3) 0.6189(2) 0.0345(13) Uani 1 1 d . . . . .
H40A H 1.0063 0.1885 0.6610 0.052 Uiso 1 1 calc R . . . .
H40B H 1.0540 0.1682 0.6018 0.052 Uiso 1 1 calc R . . . .
H40C H 1.0178 0.2356 0.6097 0.052 Uiso 1 1 calc R . . . .
C41 C 0.8199(4) 0.2173(3) 0.6227(2) 0.0321(13) Uani 1 1 d . . . . .
H41A H 0.8225 0.2093 0.6644 0.048 Uiso 1 1 calc R . . . .
H41B H 0.8367 0.2592 0.6160 0.048 Uiso 1 1 calc R . . . .
H41C H 0.7517 0.2089 0.6062 0.048 Uiso 1 1 calc R . . . .
C42 C 0.8775(4) 0.1116(3) 0.6076(2) 0.0336(13) Uani 1 1 d . . . . .
H42A H 0.8770 0.1065 0.6496 0.050 Uiso 1 1 calc R . . . .
H42B H 0.8121 0.0993 0.5897 0.050 Uiso 1 1 calc R . . . .
H42C H 0.9314 0.0871 0.5923 0.050 Uiso 1 1 calc R . . . .
C43 C 1.0457(3) 0.3437(2) 0.4426(2) 0.0211(10) Uani 1 1 d . . . . .
C44 C 1.0338(4) 0.4030(2) 0.4259(2) 0.0255(11) Uani 1 1 d . . . . .
H44 H 0.9998 0.4124 0.3899 0.031 Uiso 1 1 calc R . . . .
C45 C 1.0713(4) 0.4485(3) 0.4617(3) 0.0323(12) Uani 1 1 d . . . . .
H45 H 1.0623 0.4889 0.4502 0.039 Uiso 1 1 calc R . . . .
C46 C 1.1214(4) 0.4352(3) 0.5135(3) 0.0367(14) Uani 1 1 d . . . . .
H46 H 1.1453 0.4665 0.5383 0.044 Uiso 1 1 calc R . . . .
C47 C 1.1368(4) 0.3770(3) 0.5296(2) 0.0346(13) Uani 1 1 d . . . . .
H47 H 1.1736 0.3682 0.5649 0.042 Uiso 1 1 calc R . . . .
C48 C 1.0993(4) 0.3308(2) 0.4949(2) 0.0256(11) Uani 1 1 d . . . . .
H48 H 1.1098 0.2906 0.5066 0.031 Uiso 1 1 calc R . . . .
C49 C 1.1072(3) 0.2532(2) 0.3642(2) 0.0234(10) Uani 1 1 d . . . . .
C50 C 1.1184(4) 0.2577(3) 0.3047(3) 0.0406(15) Uani 1 1 d . . . . .
H50 H 1.0668 0.2758 0.2806 0.049 Uiso 1 1 calc R . . . .
C51 C 1.2052(5) 0.2357(3) 0.2806(3) 0.0532(19) Uani 1 1 d . . . . .
H51 H 1.2124 0.2382 0.2400 0.064 Uiso 1 1 calc R . . . .
C52 C 1.2805(4) 0.2104(3) 0.3155(3) 0.0432(16) Uani 1 1 d . . . . .
H52 H 1.3401 0.1961 0.2990 0.052 Uiso 1 1 calc R . . . .
C53 C 1.2702(4) 0.2055(3) 0.3741(3) 0.0437(16) Uani 1 1 d . . . . .
H53 H 1.3224 0.1877 0.3980 0.052 Uiso 1 1 calc R . . . .
C54 C 1.1828(4) 0.2268(3) 0.3986(3) 0.0328(13) Uani 1 1 d . . . . .
H54 H 1.1754 0.2230 0.4391 0.039 Uiso 1 1 calc R . . . .
C55 C 1.0710(4) 0.0971(2) 0.3797(2) 0.0262(11) Uani 1 1 d . . . . .
C56 C 1.1166(4) 0.0891(3) 0.4346(2) 0.0299(12) Uani 1 1 d . . . . .
H56 H 1.0842 0.1041 0.4673 0.036 Uiso 1 1 calc R . . . .
C57 C 1.2079(4) 0.0599(3) 0.4426(3) 0.0343(13) Uani 1 1 d . . . . .
H57 H 1.2375 0.0551 0.4806 0.041 Uiso 1 1 calc R . . . .
C58 C 1.2565(4) 0.0378(3) 0.3959(3) 0.0384(14) Uani 1 1 d . . . . .
H58 H 1.3194 0.0177 0.4015 0.046 Uiso 1 1 calc R . . . .
C59 C 1.2130(5) 0.0451(3) 0.3412(3) 0.0498(18) Uani 1 1 d . . . . .
H59 H 1.2456 0.0295 0.3088 0.060 Uiso 1 1 calc R . . . .
C60 C 1.1221(4) 0.0751(3) 0.3329(3) 0.0430(16) Uani 1 1 d . . . . .
H60 H 1.0940 0.0809 0.2947 0.052 Uiso 1 1 calc R . . . .
C61 C 0.8673(4) 0.0660(2) 0.3630(2) 0.0246(11) Uani 1 1 d . . . . .
C62 C 0.7859(4) 0.0624(3) 0.3216(2) 0.0300(12) Uani 1 1 d . . . . .
H62 H 0.7714 0.0955 0.2968 0.036 Uiso 1 1 calc R . . . .
C63 C 0.7262(4) 0.0117(3) 0.3162(3) 0.0366(14) Uani 1 1 d . . . . .
H63 H 0.6714 0.0101 0.2881 0.044 Uiso 1 1 calc R . . . .
C64 C 0.7472(5) -0.0366(3) 0.3520(3) 0.0441(16) Uani 1 1 d . . . . .
H64 H 0.7056 -0.0711 0.3490 0.053 Uiso 1 1 calc R . . . .
C65 C 0.8284(5) -0.0350(3) 0.3924(3) 0.0402(14) Uani 1 1 d . . . . .
H65 H 0.8431 -0.0686 0.4165 0.048 Uiso 1 1 calc R . . . .
C66 C 0.8883(4) 0.0160(2) 0.3976(2) 0.0305(12) Uani 1 1 d . . . . .
H66 H 0.9442 0.0168 0.4251 0.037 Uiso 1 1 calc R . . . .
Cl3 Cl 0.9878(11) 0.2081(6) 0.1900(6) 0.039(3) Uani 0.1087(10) 1 d . . P A 5
C69 C 0.8102(8) 0.2888(4) 0.1042(3) 0.087(3) Uani 1 1 d . . . . .
H69A H 0.7515 0.2699 0.1218 0.104 Uiso 0.8913(10) 1 calc R . P A 6
H69B H 0.8365 0.3200 0.1313 0.104 Uiso 0.8913(10) 1 calc R . P A 6
H69C H 0.7467 0.2733 0.1194 0.104 Uiso 0.1087(10) 1 calc R . P A 7
H69D H 0.8577 0.3003 0.1368 0.104 Uiso 0.1087(10) 1 calc R . P A 7
Cl1 Cl 0.84218(10) 0.47471(6) 0.34091(6) 0.0320(3) Uani 1 1 d . . . . .
Cl2 Cl 0.91246(11) 0.35143(8) 0.22557(6) 0.0429(4) Uani 1 1 d . . . . .
Cl8 Cl 0.76906(19) 0.32241(14) 0.04086(9) 0.0637(6) Uani 0.8913(10) 1 d . . P A 6
Cl9 Cl 0.9040(3) 0.23509(11) 0.09719(14) 0.0965(10) Uani 0.8913(10) 1 d . . P A 6
Fe Fe 0.79422(5) 0.20864(3) 0.45852(3) 0.01897(14) Uani 1 1 d . . . . .
P1 P 0.68479(9) 0.35202(6) 0.46261(5) 0.0198(3) Uani 1 1 d . . . . .
P2 P 0.71092(9) 0.27612(6) 0.32578(5) 0.0221(3) Uani 1 1 d . . . . .
P3 P 0.99384(9) 0.28642(6) 0.39339(5) 0.0189(2) Uani 1 1 d . . . . .
P4 P 0.94769(9) 0.13234(6) 0.36254(6) 0.0238(3) Uani 1 1 d . . . . .
C68 C 0.5975(5) 0.5435(4) 0.3407(3) 0.0562(19) Uani 1 1 d . . . . .
H68A H 0.6632 0.5302 0.3265 0.067 Uiso 0.727(6) 1 calc R . P B 1
H68B H 0.5527 0.5083 0.3425 0.067 Uiso 0.727(6) 1 calc R . P B 1
H68C H 0.6409 0.5652 0.3140 0.067 Uiso 0.273(6) 1 calc R . P B 2
H68D H 0.6204 0.5015 0.3419 0.067 Uiso 0.273(6) 1 calc R . P B 2
Cl6 Cl 0.61678(12) 0.57419(7) 0.41027(6) 0.0409(3) Uani 1 1 d . . . . .
Cl7 Cl 0.54353(18) 0.59515(17) 0.29287(10) 0.0670(12) Uani 0.727(6) 1 d . . P B 1
Cl6B Cl 0.4744(7) 0.5454(4) 0.3122(4) 0.083(4) Uani 0.273(6) 1 d . . P B 2
C67B C 0.8699(19) 0.5831(9) 0.7218(8) 0.063(6) Uani 0.417(4) 1 d . . P C 3
H67A H 0.8565 0.6159 0.6938 0.076 Uiso 0.417(4) 1 calc R . P C 3
H67B H 0.9442 0.5802 0.7288 0.076 Uiso 0.417(4) 1 calc R . P C 3
Cl4B Cl 0.8178(3) 0.6017(2) 0.78549(18) 0.0529(14) Uani 0.417(4) 1 d . . P C 3
Cl5B Cl 0.8280(6) 0.5189(3) 0.6911(3) 0.067(2) Uani 0.417(4) 1 d . . P C 3
C67 C 0.9217(11) 0.5458(11) 0.7293(9) 0.116(9) Uani 0.583(4) 1 d . . P C 4
H67C H 0.9361 0.5862 0.7448 0.139 Uiso 0.583(4) 1 calc R . P C 4
H67D H 0.9701 0.5380 0.6989 0.139 Uiso 0.583(4) 1 calc R . P C 4
Cl4 Cl 0.9448(2) 0.4954(2) 0.78416(19) 0.0814(15) Uani 0.583(4) 1 d . . P C 4
Cl5 Cl 0.8021(4) 0.5456(3) 0.6977(3) 0.0806(19) Uani 0.583(4) 1 d . . P C 4
Cl9A Cl 0.8677(16) 0.2359(10) 0.0539(10) 0.075(6) Uiso 0.1087(10) 1 d . U P A 7
Cl8A Cl 0.7876(19) 0.3493(11) 0.0528(11) 0.072(7) Uiso 0.1087(10) 1 d . U P A 7

loop_
_atom_site_aniso_label
_atom_site_aniso_U_11
_atom_site_aniso_U_22
_atom_site_aniso_U_33
_atom_site_aniso_U_23
_atom_site_aniso_U_13
_atom_site_aniso_U_12
Au1 0.02041(9) 0.02348(10) 0.02130(9) 0.00061(8) 0.00224(7) 0.00122(8)
Au2 0.01893(9) 0.03101(11) 0.01957(9) 0.00082(8) -0.00055(7) 0.00300(8)
Au3 0.0308(11) 0.0375(13) 0.0258(11) -0.0057(8) -0.0062(7) 0.0094(8)
C1 0.013(2) 0.026(3) 0.032(3) 0.002(2) -0.0035(19) 0.0013(19)
C2 0.017(2) 0.026(3) 0.027(3) 0.002(2) 0.0023(19) 0.005(2)
C3 0.012(2) 0.026(3) 0.021(2) 0.001(2) 0.0003(17) 0.0007(19)
C4 0.011(2) 0.029(3) 0.025(3) -0.002(2) 0.0001(18) 0.0045(19)
C5 0.015(2) 0.024(3) 0.030(3) -0.006(2) -0.0013(18) -0.002(2)
C6 0.023(3) 0.025(3) 0.040(3) 0.004(2) 0.000(2) -0.001(2)
C7 0.034(3) 0.039(4) 0.047(4) 0.010(3) 0.004(3) -0.008(3)
C8 0.027(3) 0.044(4) 0.053(4) 0.012(3) -0.005(3) -0.012(3)
C9 0.032(3) 0.029(3) 0.056(4) 0.008(3) 0.000(3) -0.003(3)
C10 0.022(2) 0.031(3) 0.020(2) 0.002(2) 0.0022(19) 0.005(2)
C11 0.028(3) 0.036(3) 0.045(3) 0.013(3) 0.011(2) 0.009(2)
C12 0.045(4) 0.052(4) 0.038(3) 0.014(3) 0.015(3) 0.030(3)
C13 0.021(3) 0.080(5) 0.028(3) 0.005(3) 0.006(2) 0.019(3)
C14 0.023(3) 0.060(4) 0.037(3) -0.010(3) 0.001(2) 0.004(3)
C15 0.019(2) 0.039(3) 0.031(3) -0.005(2) 0.001(2) 0.006(2)
C16 0.024(2) 0.023(3) 0.024(3) -0.001(2) -0.0011(19) 0.006(2)
C17 0.029(3) 0.046(4) 0.020(3) -0.001(2) 0.004(2) 0.007(2)
C18 0.048(4) 0.054(4) 0.026(3) -0.004(3) 0.008(3) 0.009(3)
C19 0.047(4) 0.066(5) 0.022(3) -0.007(3) -0.004(3) 0.003(3)
C20 0.031(3) 0.048(4) 0.037(3) -0.007(3) -0.008(2) 0.001(3)
C21 0.027(3) 0.033(3) 0.026(3) -0.004(2) 0.000(2) 0.005(2)
C22 0.022(2) 0.032(3) 0.017(2) -0.007(2) -0.0047(18) 0.006(2)
C23 0.028(3) 0.037(3) 0.019(2) -0.005(2) -0.003(2) 0.000(2)
C24 0.040(3) 0.040(4) 0.027(3) 0.003(2) -0.005(2) 0.015(3)
C25 0.032(3) 0.054(4) 0.029(3) -0.007(3) -0.008(2) 0.023(3)
C26 0.016(2) 0.051(4) 0.035(3) -0.007(3) 0.000(2) 0.008(2)
C27 0.021(2) 0.039(3) 0.030(3) -0.001(2) 0.000(2) -0.001(2)
C28 0.031(3) 0.033(3) 0.019(2) -0.004(2) -0.005(2) 0.006(2)
C29 0.030(3) 0.046(4) 0.040(3) -0.009(3) -0.007(2) 0.003(3)
C30 0.053(4) 0.049(4) 0.040(4) -0.013(3) -0.019(3) -0.004(3)
C31 0.073(5) 0.040(4) 0.034(4) -0.015(3) -0.016(3) 0.004(3)
C32 0.064(4) 0.048(4) 0.032(3) -0.013(3) 0.001(3) 0.008(4)
C33 0.045(3) 0.040(4) 0.027(3) -0.008(3) 0.004(2) 0.006(3)
C34 0.016(2) 0.022(3) 0.022(2) 0.003(2) 0.0018(17) 0.0037(19)
C35 0.016(2) 0.024(3) 0.019(2) -0.0021(19) -0.0019(17) 0.0018(19)
C36 0.014(2) 0.025(3) 0.020(2) -0.0032(19) -0.0035(17) 0.0002(19)
C37 0.013(2) 0.020(2) 0.026(2) -0.0030(19) -0.0025(18) 0.0031(18)
C38 0.018(2) 0.021(3) 0.023(2) 0.000(2) -0.0037(18) 0.0024(19)
C39 0.026(3) 0.033(3) 0.019(2) 0.003(2) -0.0018(19) 0.002(2)
C40 0.033(3) 0.041(3) 0.028(3) 0.007(3) -0.010(2) -0.006(3)
C41 0.037(3) 0.041(3) 0.018(3) 0.004(2) 0.007(2) 0.006(3)
C42 0.036(3) 0.037(3) 0.028(3) 0.006(2) -0.002(2) 0.001(3)
C43 0.016(2) 0.028(3) 0.019(2) -0.004(2) 0.0055(18) 0.001(2)
C44 0.022(2) 0.029(3) 0.027(3) -0.001(2) 0.0057(19) -0.002(2)
C45 0.029(3) 0.023(3) 0.045(3) -0.004(2) 0.009(2) 0.001(2)
C46 0.027(3) 0.045(4) 0.039(3) -0.022(3) 0.010(2) -0.002(3)
C47 0.021(3) 0.053(4) 0.030(3) -0.007(3) 0.000(2) -0.003(3)
C48 0.021(2) 0.029(3) 0.026(3) 0.000(2) -0.0008(19) -0.004(2)
C49 0.019(2) 0.021(3) 0.030(3) -0.001(2) 0.0051(19) 0.002(2)
C50 0.035(3) 0.050(4) 0.038(3) 0.007(3) 0.013(3) 0.020(3)
C51 0.055(4) 0.059(5) 0.048(4) 0.006(3) 0.031(3) 0.015(4)
C52 0.023(3) 0.045(4) 0.063(4) -0.006(3) 0.014(3) 0.003(3)
C53 0.021(3) 0.045(4) 0.065(4) -0.010(3) -0.007(3) 0.009(3)
C54 0.022(3) 0.039(3) 0.036(3) -0.008(3) -0.003(2) 0.005(2)
C55 0.019(2) 0.027(3) 0.032(3) -0.008(2) -0.001(2) -0.001(2)
C56 0.024(2) 0.035(3) 0.030(3) -0.006(2) -0.001(2) 0.002(2)
C57 0.027(3) 0.038(3) 0.038(3) -0.002(3) -0.007(2) 0.003(2)
C58 0.025(3) 0.041(4) 0.049(4) -0.010(3) 0.000(2) 0.010(3)
C59 0.037(3) 0.067(5) 0.046(4) -0.020(3) 0.002(3) 0.019(3)
C60 0.030(3) 0.065(5) 0.033(3) -0.015(3) -0.003(2) 0.013(3)
C61 0.024(2) 0.026(3) 0.023(3) -0.003(2) -0.0004(19) 0.003(2)
C62 0.030(3) 0.032(3) 0.028(3) -0.009(2) -0.005(2) 0.000(2)
C63 0.029(3) 0.046(4) 0.035(3) -0.014(3) -0.003(2) -0.006(3)
C64 0.044(4) 0.046(4) 0.042(4) -0.018(3) -0.001(3) -0.009(3)
C65 0.052(4) 0.023(3) 0.046(4) -0.003(3) 0.002(3) 0.003(3)
C66 0.028(3) 0.028(3) 0.035(3) -0.007(2) -0.003(2) 0.004(2)
Cl3 0.049(8) 0.041(8) 0.029(7) 0.001(6) 0.005(5) 0.013(6)
C69 0.134(8) 0.086(7) 0.040(4) -0.008(4) 0.001(5) 0.050(6)
Cl1 0.0318(7) 0.0327(7) 0.0318(7) 0.0100(6) 0.0041(5) -0.0014(6)
Cl2 0.0412(8) 0.0640(11) 0.0236(7) 0.0118(7) 0.0004(6) -0.0016(7)
Cl8 0.0667(14) 0.087(2) 0.0366(11) 0.0033(12) -0.0020(9) -0.0115(14)
Cl9 0.145(3) 0.0512(15) 0.099(2) 0.0167(14) 0.063(2) 0.0433(16)
Fe 0.0142(3) 0.0216(4) 0.0210(3) -0.0001(3) -0.0002(2) 0.0013(3)
P1 0.0181(6) 0.0222(7) 0.0193(6) 0.0002(5) 0.0023(5) 0.0019(5)
P2 0.0173(6) 0.0296(7) 0.0192(6) -0.0020(5) -0.0020(5) 0.0031(5)
P3 0.0157(5) 0.0238(7) 0.0170(6) -0.0006(5) -0.0003(4) 0.0015(5)
P4 0.0212(6) 0.0263(7) 0.0237(7) -0.0049(5) -0.0013(5) 0.0012(5)
C68 0.054(4) 0.079(6) 0.036(4) -0.014(4) -0.001(3) -0.004(4)
Cl6 0.0509(9) 0.0402(9) 0.0313(7) 0.0029(6) -0.0015(6) -0.0107(7)
Cl7 0.0413(14) 0.129(3) 0.0303(12) 0.0075(14) -0.0050(9) 0.0215(16)
Cl6B 0.086(7) 0.094(7) 0.066(5) -0.026(5) -0.036(5) 0.055(6)
C67B 0.100(17) 0.055(13) 0.036(10) -0.022(9) 0.016(10) -0.021(12)
Cl4B 0.046(2) 0.067(3) 0.047(2) -0.010(2) 0.0191(17) -0.013(2)
Cl5B 0.089(6) 0.064(4) 0.050(3) -0.014(3) 0.019(4) -0.033(4)
C67 0.045(9) 0.17(2) 0.128(17) 0.082(16) -0.009(9) -0.038(11)
Cl4 0.0328(16) 0.108(3) 0.104(3) 0.042(3) 0.0108(16) 0.0096(18)
Cl5 0.044(2) 0.109(5) 0.088(4) 0.027(4) 0.003(2) 0.009(3)

loop_
_atom_type_symbol
_atom_type_description
_atom_type_scat_dispersion_real
_atom_type_scat_dispersion_imag
_atom_type_scat_source
C C 0.0033 0.0016 'International Tables Vol C Tables 4.2.6.8 and 6.1.1.4'
H H 0.0000 0.0000 'International Tables Vol C Tables 4.2.6.8 and 6.1.1.4'
Au Au -2.0133 8.8022 'International Tables Vol C Tables 4.2.6.8 and 6.1.1.4'
Cl Cl 0.1484 0.1585 'International Tables Vol C Tables 4.2.6.8 and 6.1.1.4'
Fe Fe 0.3463 0.8444 'International Tables Vol C Tables 4.2.6.8 and 6.1.1.4'
P P 0.1023 0.0942 'International Tables Vol C Tables 4.2.6.8 and 6.1.1.4'

loop_
_geom_angle_atom_site_label_1
_geom_angle_atom_site_label_2
_geom_angle_atom_site_label_3
_geom_angle
Cl1 Au1 Au2 83.50(4)
P1 Au1 Au2 104.66(3)
P1 Au1 Cl1 171.62(5)
Cl2 Au2 Au1 113.76(4)
P2 Au2 Au1 77.08(3)
P2 Au2 Cl2 112.51(5)
P3 Au2 Au1 94.26(3)
P3 Au2 Cl2 125.29(5)
P3 Au2 P2 119.29(4)
P4 Au3 Cl3 171.1(4)
C2 C1 C5 106.5(4)
C2 C1 C6 127.8(5)
C2 C1 Fe 67.7(3)
C5 C1 C6 124.5(5)
C5 C1 Fe 68.7(3)
C6 C1 Fe 138.1(3)
C1 C2 H2 125.1
C1 C2 C3 109.8(4)
C1 C2 Fe 72.6(3)
C3 C2 H2 125.1
C3 C2 Fe 69.3(3)
Fe C2 H2 124.6
C2 C3 C4 106.9(4)
C2 C3 Fe 69.8(3)
C2 C3 P1 125.6(4)
C4 C3 Fe 71.7(3)
C4 C3 P1 126.3(4)
P1 C3 Fe 133.2(2)
C3 C4 Fe 67.6(3)
C3 C4 P2 127.4(4)
C5 C4 C3 106.8(4)
C5 C4 Fe 69.1(3)
C5 C4 P2 125.8(4)
P2 C4 Fe 128.9(2)
C1 C5 C4 109.9(4)
C1 C5 H5 125.1
C1 C5 Fe 71.7(3)
C4 C5 H5 125.1
C4 C5 Fe 71.0(3)
Fe C5 H5 123.8
C1 C6 C8 105.0(4)
C7 C6 C1 112.1(5)
C7 C6 C8 107.9(5)
C7 C6 C9 110.7(5)
C9 C6 C1 112.0(4)
C9 C6 C8 108.9(5)
C6 C7 H7A 109.5
C6 C7 H7B 109.5
C6 C7 H7C 109.5
H7A C7 H7B 109.5
H7A C7 H7C 109.5
H7B C7 H7C 109.5
C6 C8 H8A 109.5
C6 C8 H8B 109.5
C6 C8 H8C 109.5
H8A C8 H8B 109.5
H8A C8 H8C 109.5
H8B C8 H8C 109.5
C6 C9 H9A 109.5
C6 C9 H9B 109.5
C6 C9 H9C 109.5
H9A C9 H9B 109.5
H9A C9 H9C 109.5
H9B C9 H9C 109.5
C11 C10 C15 119.7(5)
C11 C10 P1 118.0(4)
C15 C10 P1 122.3(4)
C10 C11 H11 120.0
C10 C11 C12 120.0(6)
C12 C11 H11 120.0
C11 C12 H12 119.8
C13 C12 C11 120.3(6)
C13 C12 H12 119.8
C12 C13 H13 120.0
C12 C13 C14 120.1(5)
C14 C13 H13 120.0
C13 C14 H14 119.7
C13 C14 C15 120.6(6)
C15 C14 H14 119.7
C10 C15 H15 120.3
C14 C15 C10 119.4(6)
C14 C15 H15 120.3
C17 C16 C21 119.6(5)
C17 C16 P1 121.3(4)
C21 C16 P1 119.1(4)
C16 C17 H17 120.2
C18 C17 C16 119.6(5)
C18 C17 H17 120.2
C17 C18 H18 119.6
C19 C18 C17 120.7(6)
C19 C18 H18 119.6
C18 C19 H19 120.2
C20 C19 C18 119.6(5)
C20 C19 H19 120.2
C19 C20 H20 119.6
C19 C20 C21 120.7(5)
C21 C20 H20 119.6
C16 C21 H21 120.1
C20 C21 C16 119.7(5)
C20 C21 H21 120.1
C23 C22 P2 116.8(4)
C27 C22 C23 118.8(5)
C27 C22 P2 124.3(4)
C22 C23 H23 119.6
C24 C23 C22 120.8(5)
C24 C23 H23 119.6
C23 C24 H24 120.5
C23 C24 C25 119.1(6)
C25 C24 H24 120.5
C24 C25 H25 119.7
C26 C25 C24 120.6(5)
C26 C25 H25 119.7
C25 C26 H26 120.1
C27 C26 C25 119.8(5)
C27 C26 H26 120.1
C22 C27 H27 119.6
C26 C27 C22 120.9(5)
C26 C27 H27 119.6
C29 C28 P2 121.7(4)
C33 C28 C29 119.3(5)
C33 C28 P2 119.0(4)
C28 C29 H29 120.1
C30 C29 C28 119.8(6)
C30 C29 H29 120.1
C29 C30 H30 119.8
C31 C30 C29 120.5(6)
C31 C30 H30 119.8
C30 C31 H31 120.0
C30 C31 C32 120.0(6)
C32 C31 H31 120.0
C31 C32 H32 119.9
C31 C32 C33 120.3(6)
C33 C32 H32 119.9
C28 C33 C32 120.1(6)
C28 C33 H33 119.9
C32 C33 H33 119.9
C35 C34 C39 123.9(4)
C35 C34 Fe 68.4(3)
C38 C34 C35 106.7(4)
C38 C34 C39 128.0(5)
C38 C34 Fe 68.3(3)
C39 C34 Fe 138.4(3)
C34 C35 H35 125.3
C34 C35 C36 109.4(4)
C34 C35 Fe 72.0(3)
C36 C35 H35 125.3
C36 C35 Fe 70.5(3)
Fe C35 H35 123.8
C35 C36 Fe 69.2(3)
C35 C36 P3 125.4(4)
C37 C36 C35 107.1(4)
C37 C36 Fe 68.8(3)
C37 C36 P3 127.4(4)
P3 C36 Fe 130.4(2)
C36 C37 C38 106.7(4)
C36 C37 Fe 70.8(3)
C36 C37 P4 124.4(4)
C38 C37 Fe 69.8(3)
C38 C37 P4 128.5(4)
P4 C37 Fe 129.8(2)
C34 C38 C37 109.9(4)
C34 C38 H38 125.0
C34 C38 Fe 72.4(3)
C37 C38 H38 125.0
C37 C38 Fe 69.5(3)
Fe C38 H38 124.6
C34 C39 C40 106.6(4)
C34 C39 C41 113.1(4)
C34 C39 C42 110.7(4)
C41 C39 C40 107.6(5)
C42 C39 C40 108.0(4)
C42 C39 C41 110.6(4)
C39 C40 H40A 109.5
C39 C40 H40B 109.5
C39 C40 H40C 109.5
H40A C40 H40B 109.5
H40A C40 H40C 109.5
H40B C40 H40C 109.5
C39 C41 H41A 109.5
C39 C41 H41B 109.5
C39 C41 H41C 109.5
H41A C41 H41B 109.5
H41A C41 H41C 109.5
H41B C41 H41C 109.5
C39 C42 H42A 109.5
C39 C42 H42B 109.5
C39 C42 H42C 109.5
H42A C42 H42B 109.5
H42A C42 H42C 109.5
H42B C42 H42C 109.5
C44 C43 C48 118.8(5)
C44 C43 P3 117.8(4)
C48 C43 P3 123.4(4)
C43 C44 H44 119.8
C45 C44 C43 120.4(5)
C45 C44 H44 119.8
C44 C45 H45 119.9
C46 C45 C44 120.1(5)
C46 C45 H45 119.9
C45 C46 H46 119.9
C47 C46 C45 120.2(5)
C47 C46 H46 119.9
C46 C47 H47 119.6
C46 C47 C48 120.7(5)
C48 C47 H47 119.6
C43 C48 H48 120.1
C47 C48 C43 119.8(5)
C47 C48 H48 120.1
C50 C49 P3 117.6(4)
C54 C49 C50 119.2(5)
C54 C49 P3 123.1(4)
C49 C50 H50 120.0
C51 C50 C49 120.0(6)
C51 C50 H50 120.0
C50 C51 H51 120.0
C52 C51 C50 120.0(6)
C52 C51 H51 120.0
C51 C52 H52 119.7
C53 C52 C51 120.6(5)
C53 C52 H52 119.7
C52 C53 H53 120.1
C52 C53 C54 119.8(6)
C54 C53 H53 120.1
C49 C54 C53 120.4(6)
C49 C54 H54 119.8
C53 C54 H54 119.8
C56 C55 C60 117.2(5)
C56 C55 P4 126.3(4)
C60 C55 P4 116.4(4)
C55 C56 H56 119.3
C57 C56 C55 121.4(5)
C57 C56 H56 119.3
C56 C57 H57 119.8
C58 C57 C56 120.5(5)
C58 C57 H57 119.8
C57 C58 H58 120.4
C59 C58 C57 119.2(5)
C59 C58 H58 120.4
C58 C59 H59 119.8
C58 C59 C60 120.5(6)
C60 C59 H59 119.8
C55 C60 H60 119.4
C59 C60 C55 121.1(6)
C59 C60 H60 119.4
C62 C61 P4 117.9(4)
C66 C61 C62 117.8(5)
C66 C61 P4 123.9(4)
C61 C62 H62 119.3
C63 C62 C61 121.4(5)
C63 C62 H62 119.3
C62 C63 H63 120.2
C64 C63 C62 119.6(5)
C64 C63 H63 120.2
C63 C64 H64 119.7
C63 C64 C65 120.5(6)
C65 C64 H64 119.7
C64 C65 H65 120.1
C64 C65 C66 119.7(6)
C66 C65 H65 120.1
C61 C66 H66 119.5
C65 C66 C61 120.9(5)
C65 C66 H66 119.5
H69A C69 H69B 107.5
H69C C69 H69D 109.9
Cl8 C69 H69A 108.5
Cl8 C69 H69B 108.5
Cl8 C69 Cl9 114.9(5)
Cl9 C69 H69A 108.5
Cl9 C69 H69B 108.5
Cl9A C69 H69C 112.3
Cl9A C69 H69D 112.3
Cl8A C69 H69C 112.3
Cl8A C69 H69D 112.3
Cl8A C69 Cl9A 97.3(12)
C1 Fe C34 114.41(19)
C2 Fe C1 39.66(19)
C2 Fe C4 67.54(19)
C2 Fe C5 66.80(19)
C2 Fe C34 107.73(19)
C2 Fe C35 117.00(19)
C2 Fe C36 150.5(2)
C2 Fe C37 167.0(2)
C2 Fe C38 128.2(2)
C3 Fe C1 68.01(19)
C3 Fe C2 40.86(19)
C3 Fe C4 40.74(18)
C3 Fe C5 67.98(19)
C3 Fe C34 130.96(19)
C3 Fe C35 110.88(19)
C3 Fe C36 119.29(19)
C3 Fe C37 151.05(19)
C3 Fe C38 167.50(19)
C4 Fe C1 67.06(19)
C4 Fe C34 171.29(19)
C5 Fe C1 39.60(19)
C5 Fe C4 39.91(19)
C5 Fe C34 146.2(2)
C5 Fe C36 133.93(19)
C35 Fe C1 146.74(19)
C35 Fe C4 135.1(2)
C35 Fe C5 173.3(2)
C35 Fe C34 39.52(18)
C35 Fe C36 40.30(17)
C36 Fe C1 169.7(2)
C36 Fe C4 113.05(18)
C36 Fe C34 67.16(18)
C37 Fe C1 129.86(19)
C37 Fe C4 118.60(18)
C37 Fe C5 109.82(19)
C37 Fe C34 67.63(18)
C37 Fe C35 67.77(18)
C37 Fe C36 40.36(18)
C37 Fe C38 40.71(18)
C38 Fe C1 107.08(19)
C38 Fe C4 149.39(19)
C38 Fe C5 116.16(19)
C38 Fe C34 39.27(18)
C38 Fe C35 66.44(19)
C38 Fe C36 67.28(19)
C3 P1 Au1 116.62(16)
C3 P1 C10 104.4(2)
C3 P1 C16 106.7(2)
C10 P1 Au1 109.63(17)
C16 P1 Au1 112.99(17)
C16 P1 C10 105.7(2)
C4 P2 Au2 111.68(15)
C4 P2 C22 107.8(2)
C4 P2 C28 103.6(2)
C22 P2 Au2 116.98(18)
C28 P2 Au2 114.91(18)
C28 P2 C22 100.5(2)
C36 P3 Au2 111.46(14)
C36 P3 C49 106.3(2)
C43 P3 Au2 118.91(17)
C43 P3 C36 103.1(2)
C43 P3 C49 103.1(2)
C49 P3 Au2 112.79(17)
C37 P4 Au3 125.65(18)
C37 P4 C55 101.2(2)
C37 P4 C61 104.0(2)
C55 P4 Au3 105.44(18)
C61 P4 Au3 117.09(18)
C61 P4 C55 99.1(2)
H68A C68 H68B 108.0
H68C C68 H68D 107.5
Cl6 C68 H68A 109.4
Cl6 C68 H68B 109.4
Cl6 C68 H68C 108.4
Cl6 C68 H68D 108.4
Cl7 C68 H68A 109.4
Cl7 C68 H68B 109.4
Cl7 C68 Cl6 111.0(4)
Cl6B C68 H68C 108.4
Cl6B C68 H68D 108.4
Cl6B C68 Cl6 115.5(5)
H67A C67B H67B 107.4
Cl4B C67B H67A 108.4
Cl4B C67B H67B 108.4
Cl5B C67B H67A 108.4
Cl5B C67B H67B 108.4
Cl5B C67B Cl4B 115.6(12)
H67C C67 H67D 107.4
Cl4 C67 H67C 108.2
Cl4 C67 H67D 108.2
Cl5 C67 H67C 108.2
Cl5 C67 H67D 108.2
Cl5 C67 Cl4 116.2(9)

loop_
_geom_bond_atom_site_label_1
_geom_bond_atom_site_label_2
_geom_bond_distance
Au1 Au2 3.1435(3)
Au1 Cl1 2.2994(13)
Au1 P1 2.2319(13)
Au2 Cl2 2.4720(14)
Au2 P2 2.3305(13)
Au2 P3 2.2930(12)
Au3 Cl3 2.299(13)
Au3 P4 2.106(2)
C1 C2 1.420(7)
C1 C5 1.425(7)
C1 C6 1.528(7)
C1 Fe 2.124(5)
C2 H2 0.9500
C2 C3 1.435(7)
C2 Fe 2.060(5)
C3 C4 1.449(7)
C3 Fe 2.052(5)
C3 P1 1.794(5)
C4 C5 1.430(7)
C4 Fe 2.108(5)
C4 P2 1.821(5)
C5 H5 0.9500
C5 Fe 2.083(5)
C6 C7 1.524(8)
C6 C8 1.537(7)
C6 C9 1.526(8)
C7 H7A 0.9800
C7 H7B 0.9800
C7 H7C 0.9800
C8 H8A 0.9800
C8 H8B 0.9800
C8 H8C 0.9800
C9 H9A 0.9800
C9 H9B 0.9800
C9 H9C 0.9800
C10 C11 1.383(7)
C10 C15 1.398(7)
C10 P1 1.828(5)
C11 H11 0.9500
C11 C12 1.392(8)
C12 H12 0.9500
C12 C13 1.371(9)
C13 H13 0.9500
C13 C14 1.375(9)
C14 H14 0.9500
C14 C15 1.391(7)
C15 H15 0.9500
C16 C17 1.393(7)
C16 C21 1.399(7)
C16 P1 1.814(5)
C17 H17 0.9500
C17 C18 1.388(8)
C18 H18 0.9500
C18 C19 1.385(9)
C19 H19 0.9500
C19 C20 1.377(8)
C20 H20 0.9500
C20 C21 1.386(7)
C21 H21 0.9500
C22 C23 1.391(7)
C22 C27 1.391(7)
C22 P2 1.829(5)
C23 H23 0.9500
C23 C24 1.386(7)
C24 H24 0.9500
C24 C25 1.393(8)
C25 H25 0.9500
C25 C26 1.379(9)
C26 H26 0.9500
C26 C27 1.378(7)
C27 H27 0.9500
C28 C29 1.393(8)
C28 C33 1.374(7)
C28 P2 1.828(5)
C29 H29 0.9500
C29 C30 1.385(8)
C30 H30 0.9500
C30 C31 1.363(9)
C31 H31 0.9500
C31 C32 1.372(10)
C32 H32 0.9500
C32 C33 1.388(8)
C33 H33 0.9500
C34 C35 1.422(7)
C34 C38 1.411(7)
C34 C39 1.519(6)
C34 Fe 2.125(5)
C35 H35 0.9500
C35 C36 1.438(6)
C35 Fe 2.078(4)
C36 C37 1.436(7)
C36 Fe 2.095(4)
C36 P3 1.827(5)
C37 C38 1.440(7)
C37 Fe 2.068(4)
C37 P4 1.823(5)
C38 H38 0.9500
C38 Fe 2.071(5)
C39 C40 1.550(7)
C39 C41 1.536(7)
C39 C42 1.529(7)
C40 H40A 0.9800
C40 H40B 0.9800
C40 H40C 0.9800
C41 H41A 0.9800
C41 H41B 0.9800
C41 H41C 0.9800
C42 H42A 0.9800
C42 H42B 0.9800
C42 H42C 0.9800
C43 C44 1.394(7)
C43 C48 1.400(7)
C43 P3 1.827(5)
C44 H44 0.9500
C44 C45 1.390(7)
C45 H45 0.9500
C45 C46 1.372(8)
C46 H46 0.9500
C46 C47 1.371(8)
C47 H47 0.9500
C47 C48 1.387(7)
C48 H48 0.9500
C49 C50 1.396(7)
C49 C54 1.380(7)
C49 P3 1.833(5)
C50 H50 0.9500
C50 C51 1.391(8)
C51 H51 0.9500
C51 C52 1.373(9)
C52 H52 0.9500
C52 C53 1.373(9)
C53 H53 0.9500
C53 C54 1.396(8)
C54 H54 0.9500
C55 C56 1.390(7)
C55 C60 1.394(7)
C55 P4 1.838(5)
C56 H56 0.9500
C56 C57 1.378(7)
C57 H57 0.9500
C57 C58 1.376(8)
C58 H58 0.9500
C58 C59 1.373(9)
C59 H59 0.9500
C59 C60 1.383(8)
C60 H60 0.9500
C61 C62 1.406(7)
C61 C66 1.399(7)
C61 P4 1.830(5)
C62 H62 0.9500
C62 C63 1.388(8)
C63 H63 0.9500
C63 C64 1.382(9)
C64 H64 0.9500
C64 C65 1.389(8)
C65 H65 0.9500
C65 C66 1.393(8)
C66 H66 0.9500
C69 H69A 0.9900
C69 H69B 0.9900
C69 H69C 0.9900
C69 H69D 0.9900
C69 Cl8 1.712(8)
C69 Cl9 1.744(8)
C69 Cl9A 1.85(2)
C69 Cl8A 1.82(3)
C68 H68A 0.9900
C68 H68B 0.9900
C68 H68C 0.9900
C68 H68D 0.9900
C68 Cl6 1.757(7)
C68 Cl7 1.730(8)
C68 Cl6B 1.726(10)
C67B H67A 0.9900
C67B H67B 0.9900
C67B Cl4B 1.709(17)
C67B Cl5B 1.689(18)
C67 H67C 0.9900
C67 H67D 0.9900
C67 Cl4 1.715(18)
C67 Cl5 1.710(16)

loop_
_geom_torsion_atom_site_label_1
_geom_torsion_atom_site_label_2
_geom_torsion_atom_site_label_3
_geom_torsion_atom_site_label_4
_geom_torsion
C1 C2 C3 C4 1.0(5)
C1 C2 C3 Fe -61.6(3)
C1 C2 C3 P1 169.0(3)
C2 C1 C5 C4 -3.7(5)
C2 C1 C5 Fe 57.3(3)
C2 C1 C6 C7 -15.3(7)
C2 C1 C6 C8 101.6(6)
C2 C1 C6 C9 -140.4(5)
C2 C3 C4 C5 -3.2(5)
C2 C3 C4 Fe -61.3(3)
C2 C3 C4 P2 176.0(3)
C2 C3 P1 Au1 163.5(3)
C2 C3 P1 C10 -75.4(4)
C2 C3 P1 C16 36.2(4)
C3 C4 C5 C1 4.3(5)
C3 C4 C5 Fe -57.2(3)
C3 C4 P2 Au2 67.4(4)
C3 C4 P2 C22 -62.4(4)
C3 C4 P2 C28 -168.4(4)
C4 C3 P1 Au1 -30.7(4)
C4 C3 P1 C10 90.4(4)
C4 C3 P1 C16 -158.0(4)
C5 C1 C2 C3 1.7(5)
C5 C1 C2 Fe -57.9(3)
C5 C1 C6 C7 179.1(4)
C5 C1 C6 C8 -64.0(6)
C5 C1 C6 C9 54.0(6)
C5 C4 P2 Au2 -113.6(4)
C5 C4 P2 C22 116.6(4)
C5 C4 P2 C28 10.6(4)
C6 C1 C2 C3 -166.0(4)
C6 C1 C2 Fe 134.4(5)
C6 C1 C5 C4 164.5(4)
C6 C1 C5 Fe -134.5(5)
C10 C11 C12 C13 -0.2(9)
C11 C10 C15 C14 1.6(8)
C11 C10 P1 Au1 -34.7(5)
C11 C10 P1 C3 -160.3(4)
C11 C10 P1 C16 87.4(5)
C11 C12 C13 C14 1.5(9)
C12 C13 C14 C15 -1.2(9)
C13 C14 C15 C10 -0.3(8)
C15 C10 C11 C12 -1.3(8)
C15 C10 P1 Au1 142.4(4)
C15 C10 P1 C3 16.8(5)
C15 C10 P1 C16 -95.6(5)
C16 C17 C18 C19 1.0(10)
C17 C16 C21 C20 2.1(8)
C17 C16 P1 Au1 151.7(4)
C17 C16 P1 C3 -78.8(5)
C17 C16 P1 C10 31.8(5)
C17 C18 C19 C20 0.3(10)
C18 C19 C20 C21 -0.4(10)
C19 C20 C21 C16 -0.9(9)
C21 C16 C17 C18 -2.2(8)
C21 C16 P1 Au1 -26.7(5)
C21 C16 P1 C3 102.7(4)
C21 C16 P1 C10 -146.6(4)
C22 C23 C24 C25 2.3(8)
C23 C22 C27 C26 0.4(8)
C23 C22 P2 Au2 23.7(4)
C23 C22 P2 C4 150.5(4)
C23 C22 P2 C28 -101.4(4)
C23 C24 C25 C26 -1.8(9)
C24 C25 C26 C27 0.6(9)
C25 C26 C27 C22 0.0(8)
C27 C22 C23 C24 -1.6(8)
C27 C22 P2 Au2 -160.8(4)
C27 C22 P2 C4 -34.1(5)
C27 C22 P2 C28 74.1(5)
C28 C29 C30 C31 -1.1(10)
C29 C28 C33 C32 0.5(9)
C29 C28 P2 Au2 172.8(4)
C29 C28 P2 C4 50.7(5)
C29 C28 P2 C22 -60.7(5)
C29 C30 C31 C32 0.1(10)
C30 C31 C32 C33 1.3(10)
C31 C32 C33 C28 -1.6(10)
C33 C28 C29 C30 0.9(9)
C33 C28 P2 Au2 -11.0(5)
C33 C28 P2 C4 -133.1(4)
C33 C28 P2 C22 115.6(5)
C34 C35 C36 C37 3.2(5)
C34 C35 C36 Fe 61.8(3)
C34 C35 C36 P3 -172.7(3)
C35 C34 C38 C37 1.8(5)
C35 C34 C38 Fe -57.8(3)
C35 C34 C39 C40 -56.2(6)
C35 C34 C39 C41 61.8(6)
C35 C34 C39 C42 -173.4(4)
C35 C36 C37 C38 -2.0(5)
C35 C36 C37 Fe 58.9(3)
C35 C36 C37 P4 -175.4(3)
C35 C36 P3 Au2 -111.6(4)
C35 C36 P3 C43 17.1(4)
C35 C36 P3 C49 125.2(4)
C36 C37 C38 C34 0.1(5)
C36 C37 C38 Fe 61.5(3)
C36 C37 P4 Au3 -20.0(5)
C36 C37 P4 C55 98.5(4)
C36 C37 P4 C61 -159.1(4)
C37 C36 P3 Au2 73.4(4)
C37 C36 P3 C43 -157.9(4)
C37 C36 P3 C49 -49.9(4)
C38 C34 C35 C36 -3.1(5)
C38 C34 C35 Fe 57.7(3)
C38 C34 C39 C40 108.7(5)
C38 C34 C39 C41 -133.2(5)
C38 C34 C39 C42 -8.5(7)
C38 C37 P4 Au3 168.1(3)
C38 C37 P4 C55 -73.5(4)
C38 C37 P4 C61 29.0(5)
C39 C34 C35 C36 164.5(4)
C39 C34 C35 Fe -134.6(4)
C39 C34 C38 C37 -165.1(4)
C39 C34 C38 Fe 135.2(5)
C43 C44 C45 C46 0.6(8)
C44 C43 C48 C47 1.7(7)
C44 C43 P3 Au2 -17.7(4)
C44 C43 P3 C36 -141.6(4)
C44 C43 P3 C49 107.9(4)
C44 C45 C46 C47 1.7(8)
C45 C46 C47 C48 -2.3(8)
C46 C47 C48 C43 0.6(8)
C48 C43 C44 C45 -2.3(7)
C48 C43 P3 Au2 164.4(3)
C48 C43 P3 C36 40.5(4)
C48 C43 P3 C49 -70.0(4)
C49 C50 C51 C52 -1.0(11)
C50 C49 C54 C53 0.9(9)
C50 C49 P3 Au2 11.7(5)
C50 C49 P3 C36 134.1(5)
C50 C49 P3 C43 -117.8(5)
C50 C51 C52 C53 1.2(11)
C51 C52 C53 C54 -0.3(10)
C52 C53 C54 C49 -0.7(9)
C54 C49 C50 C51 -0.1(9)
C54 C49 P3 Au2 -171.4(4)
C54 C49 P3 C36 -48.9(5)
C54 C49 P3 C43 59.2(5)
C55 C56 C57 C58 0.0(9)
C56 C55 C60 C59 1.9(9)
C56 C55 P4 Au3 146.9(5)
C56 C55 P4 C37 14.7(5)
C56 C55 P4 C61 -91.6(5)
C56 C57 C58 C59 0.0(10)
C57 C58 C59 C60 0.9(11)
C58 C59 C60 C55 -1.9(11)
C60 C55 C56 C57 -0.9(9)
C60 C55 P4 Au3 -34.7(5)
C60 C55 P4 C37 -166.9(5)
C60 C55 P4 C61 86.8(5)
C61 C62 C63 C64 -0.2(8)
C62 C61 C66 C65 -2.0(8)
C62 C61 P4 Au3 -29.5(5)
C62 C61 P4 C37 113.8(4)
C62 C61 P4 C55 -142.1(4)
C62 C63 C64 C65 -1.3(9)
C63 C64 C65 C66 1.1(9)
C64 C65 C66 C61 0.6(9)
C66 C61 C62 C63 1.8(8)
C66 C61 P4 Au3 143.2(4)
C66 C61 P4 C37 -73.5(5)
C66 C61 P4 C55 30.6(5)
Fe C1 C2 C3 59.6(3)
Fe C1 C5 C4 -61.1(3)
Fe C1 C6 C7 83.1(6)
Fe C1 C6 C8 -160.0(5)
Fe C1 C6 C9 -42.0(8)
Fe C2 C3 C4 62.5(3)
Fe C2 C3 P1 -129.4(4)
Fe C3 C4 C5 58.2(3)
Fe C3 C4 P2 -122.7(4)
Fe C3 P1 Au1 68.2(4)
Fe C3 P1 C10 -170.7(3)
Fe C3 P1 C16 -59.1(4)
Fe C4 C5 C1 61.5(3)
Fe C4 P2 Au2 -22.6(4)
Fe C4 P2 C22 -152.4(3)
Fe C4 P2 C28 101.6(3)
Fe C34 C35 C36 -60.8(3)
Fe C34 C38 C37 59.7(3)
Fe C34 C39 C40 -151.4(5)
Fe C34 C39 C41 -33.3(8)
Fe C34 C39 C42 91.4(6)
Fe C35 C36 C37 -58.6(3)
Fe C35 C36 P3 125.5(4)
Fe C36 C37 C38 -60.9(3)
Fe C36 C37 P4 125.7(3)
Fe C36 P3 Au2 -19.7(4)
Fe C36 P3 C43 109.0(3)
Fe C36 P3 C49 -142.9(3)
Fe C37 C38 C34 -61.4(3)
Fe C37 P4 Au3 73.0(4)
Fe C37 P4 C55 -168.5(3)
Fe C37 P4 C61 -66.1(4)
P1 C3 C4 C5 -171.2(3)
P1 C3 C4 Fe 130.7(4)
P1 C3 C4 P2 8.0(6)
P1 C10 C11 C12 175.8(4)
P1 C10 C15 C14 -175.4(4)
P1 C16 C17 C18 179.4(5)
P1 C16 C21 C20 -179.4(4)
P2 C4 C5 C1 -174.8(3)
P2 C4 C5 Fe 123.6(3)
P2 C22 C23 C24 174.1(4)
P2 C22 C27 C26 -174.9(4)
P2 C28 C29 C30 177.1(5)
P2 C28 C33 C32 -175.9(5)
P3 C36 C37 C38 173.8(3)
P3 C36 C37 Fe -125.4(4)
P3 C36 C37 P4 0.3(6)
P3 C43 C44 C45 179.7(4)
P3 C43 C48 C47 179.5(4)
P3 C49 C50 C51 177.0(5)
P3 C49 C54 C53 -176.0(4)
P4 C37 C38 C34 173.2(3)
P4 C37 C38 Fe -125.4(4)
P4 C55 C56 C57 177.5(4)
P4 C55 C60 C59 -176.7(5)
P4 C61 C62 C63 175.0(4)
P4 C61 C66 C65 -174.7(4)
